data_6000144
loop_
_publ_author_name
'Mozharivskyj, Y.'
'Kuz'ma, Y. B.'

_publ_section_title
;
 Ternary phosphide Ho2Cu6-xP5-y, its crystal structure, and
 REm+n(Cu2P3)(m)(Cu4P2)(n) relationship with other rhombohedral rare-earth
 copper phosphides
;
_journal_name_full 'Journal of Solid State Chemistry'
_journal_page_first 150
_journal_page_last 156
_journal_paper_doi 10.1006/jssc.2000.8639
_journal_volume 151
_journal_year 2000
_chemical_formula_sum 'Cu5.59 Ho2 P4.5'
_space_group_name_H-M_alt 'R -3 m'
_cell_angle_alpha 90.000
_cell_angle_beta 90.000
_cell_angle_gamma 120.000
_cell_length_a 3.9760
_cell_length_b 3.9760
_cell_length_c 40.5540
_cell_volume 555.21
_cod_database_code 6000144

loop_
_atom_site_label
_atom_site_fract_x
_atom_site_fract_y
_atom_site_fract_z
? ? ? ?
